data_4307977
loop_
_publ_author_name
'Keith Izod'
'Corinne Wills'
'William Clegg'
'Ross W. Harrington'

_publ_section_title
;
Alkaline Earth Metal Complexes of a Phosphine-Borane-Stabilized
Carbanion: Synthesis, Structures, and Stabilities
;
_journal_name_full 'Inorganic Chemistry'
_journal_page_first 4320
_journal_page_last 4325
_journal_paper_doi 10.1021/ic062459l
_journal_volume 46
_journal_year 2007
_chemical_formula_moiety 'C38 H94 B2 O5 P2 Si4 Sr'
_chemical_formula_sum 'C38 H94 B2 O5 P2 Si4 Sr'
_chemical_formula_weight 914.67
_chemical_name_systematic
;
 ?
;
_space_group_IT_number 29
_symmetry_cell_setting orthorhombic
_symmetry_space_group_name_Hall 'P 2c -2ac'
_symmetry_space_group_name_H-M 'P c a 21'
_atom_sites_solution_hydrogens mixed
_atom_sites_solution_primary direct
_atom_sites_solution_secondary difmap
_audit_creation_method SHELXL-97
_cell_angle_alpha 90.00
_cell_angle_beta 90.00
_cell_angle_gamma 90.00
_cell_formula_units_Z 4
_cell_length_a 17.455(3)
_cell_length_b 13.611(2)
_cell_length_c 22.757(3)
_cell_measurement_reflns_used 7553
_cell_measurement_temperature 150(2)
_cell_measurement_theta_max 27.7
_cell_measurement_theta_min 2.33
_cell_volume 5406.6(14)
_computing_cell_refinement 'Bruker SAINT'
_computing_data_collection 'Bruker SMART'
_computing_data_reduction 'Bruker SAINT'
_computing_molecular_graphics 'Bruker SHELXTL'
_computing_publication_material 'Bruker SHELXTL and local programs'
_computing_structure_refinement 'Bruker SHELXTL'
_computing_structure_solution 'Bruker SHELXTL'
_diffrn_ambient_temperature 150(2)
_diffrn_measured_fraction_theta_full 1.000
_diffrn_measured_fraction_theta_max 0.980
_diffrn_measurement_device_type 'Bruker SMART 1K CCD diffractometer'
_diffrn_measurement_method 'thin-slice \w scans'
_diffrn_radiation_monochromator graphite
_diffrn_radiation_source 'sealed tube'
_diffrn_radiation_type MoK\a
_diffrn_radiation_wavelength 0.71073
_diffrn_reflns_av_R_equivalents 0.0507
_diffrn_reflns_av_sigmaI/netI 0.0597
_diffrn_reflns_limit_h_max 22
_diffrn_reflns_limit_h_min -23
_diffrn_reflns_limit_k_max 17
_diffrn_reflns_limit_k_min -18
_diffrn_reflns_limit_l_max 30
_diffrn_reflns_limit_l_min -29
_diffrn_reflns_number 46675
_diffrn_reflns_theta_full 26.00
_diffrn_reflns_theta_max 28.36
_diffrn_reflns_theta_min 1.50
_diffrn_standards_number 0
_exptl_absorpt_coefficient_mu 1.179
_exptl_absorpt_correction_T_max 0.816
_exptl_absorpt_correction_T_min 0.563
_exptl_absorpt_correction_type multi-scan
_exptl_absorpt_process_details SADABS
_exptl_crystal_colour colourless
_exptl_crystal_density_diffrn 1.124
_exptl_crystal_density_method 'not measured'
_exptl_crystal_description block
_exptl_crystal_F_000 1984
_exptl_crystal_size_max 0.55
_exptl_crystal_size_mid 0.54
_exptl_crystal_size_min 0.18
_refine_diff_density_max 0.535
_refine_diff_density_min -0.332
_refine_diff_density_rms 0.057
_refine_ls_abs_structure_details 'Flack H D (1983), Acta Cryst. A39, 876-881'
_refine_ls_abs_structure_Flack 0.289(4)
_refine_ls_extinction_method none
_refine_ls_goodness_of_fit_ref 1.014
_refine_ls_hydrogen_treatment mixed
_refine_ls_matrix_type full
_refine_ls_number_parameters 591
_refine_ls_number_reflns 13041
_refine_ls_number_restraints 229
_refine_ls_restrained_S_all 1.008
_refine_ls_R_factor_all 0.0694
_refine_ls_R_factor_gt 0.0388
_refine_ls_shift/su_max 0.004
_refine_ls_shift/su_mean 0.000
_refine_ls_structure_factor_coef Fsqd
_refine_ls_weighting_details 'calc w=1/[\s^2^(Fo^2^)+(0.0404P)^2^+0.7859P] where P=(Fo^2^+2Fc^2^)/3'
_refine_ls_weighting_scheme calc
_refine_ls_wR_factor_gt 0.0797
_refine_ls_wR_factor_ref 0.0905
_reflns_number_gt 9733
_reflns_number_total 13041
_reflns_threshold_expression I>2\s(I)
_cod_data_source_file ic062459l-file002_3.cif
_cod_data_source_block ki246_compound_7
_cod_original_cell_volume 5406.4(14)
_cod_database_code 4307977

loop_
_symmetry_equiv_pos_as_xyz
'x, y, z'
'-x, -y, z+1/2'
'x+1/2, -y, z'
'-x+1/2, y, z+1/2'

loop_
_atom_site_label
_atom_site_type_symbol
_atom_site_fract_x
_atom_site_fract_y
_atom_site_fract_z
_atom_site_U_iso_or_equiv
_atom_site_adp_type
_atom_site_occupancy
_atom_site_symmetry_multiplicity
_atom_site_calc_flag
_atom_site_refinement_flags
_atom_site_disorder_assembly
_atom_site_disorder_group
Sr Sr 0.353506(13) 0.74944(2) 0.427332(16) 0.02508(6) Uani 1 1 d . C .
P1 P 0.35638(4) 1.07522(5) 0.50673(4) 0.02929(17) Uani 1 1 d . A .
P2 P 0.32426(4) 0.44801(5) 0.32178(3) 0.02341(15) Uani 1 1 d . B .
Si1 Si 0.46681(6) 1.04085(7) 0.60884(4) 0.0408(2) Uani 1 1 d . . .
Si2 Si 0.41538(6) 1.25374(7) 0.57718(5) 0.0436(2) Uani 1 1 d . . .
Si3 Si 0.48724(5) 0.43935(8) 0.28110(5) 0.0485(3) Uani 1 1 d . . .
Si4 Si 0.37803(6) 0.26523(6) 0.25362(4) 0.03192(19) Uani 1 1 d . . .
O1 O 0.46825(13) 0.81596(17) 0.36744(11) 0.0425(6) Uani 1 1 d . . .
O2 O 0.47577(13) 0.68670(16) 0.48256(11) 0.0451(6) Uani 1 1 d . . .
O3 O 0.30577(14) 0.66086(17) 0.52201(10) 0.0413(6) Uani 1 1 d . . .
O4 O 0.20618(12) 0.76954(15) 0.43458(12) 0.0414(6) Uani 1 1 d . . .
O5 O 0.30122(13) 0.82594(17) 0.32795(10) 0.0420(6) Uani 1 1 d . . .
B1 B 0.3594(2) 0.9370(3) 0.48701(18) 0.0327(8) Uani 1 1 d . . .
H1A H 0.3234(16) 0.9372(19) 0.4478(13) 0.025(7) Uiso 1 1 d . . .
H1B H 0.412(2) 0.917(3) 0.4794(16) 0.054(11) Uiso 1 1 d . . .
H1C H 0.336(2) 0.891(3) 0.5208(18) 0.063(12) Uiso 1 1 d . . .
B2 B 0.3466(2) 0.5661(3) 0.36493(17) 0.0304(8) Uani 1 1 d . . .
H2D H 0.2917(17) 0.604(2) 0.3711(12) 0.026(8) Uiso 1 1 d . . .
H2E H 0.3735(16) 0.550(2) 0.4038(13) 0.028(8) Uiso 1 1 d . . .
H2F H 0.3828(18) 0.613(2) 0.3425(14) 0.030(8) Uiso 1 1 d . . .
C1 C 0.41562(18) 1.1223(2) 0.55913(15) 0.0359(8) Uani 1 1 d . A .
C2 C 0.3694(2) 1.1334(2) 0.43541(16) 0.0489(9) Uani 1 1 d . . .
H2A H 0.3598 1.2041 0.4389 0.073 Uiso 1 1 calc R C .
H2B H 0.3334 1.1048 0.4071 0.073 Uiso 1 1 calc R . .
H2C H 0.4220 1.1226 0.4218 0.073 Uiso 1 1 calc R . .
C3 C 0.2555(2) 1.1001(3) 0.5219(2) 0.0581(11) Uani 1 1 d . . .
H3A H 0.2405 1.0675 0.5585 0.087 Uiso 1 1 calc R C .
H3B H 0.2241 1.0751 0.4894 0.087 Uiso 1 1 calc R . .
H3C H 0.2477 1.1711 0.5258 0.087 Uiso 1 1 calc R . .
C4 C 0.4811(6) 1.0878(5) 0.6870(3) 0.081(3) Uani 0.647(7) 1 d PU A 1
H4A H 0.5108 1.1489 0.6861 0.121 Uiso 0.647(7) 1 calc PR A 1
H4B H 0.5086 1.0384 0.7101 0.121 Uiso 0.647(7) 1 calc PR A 1
H4C H 0.4310 1.1004 0.7050 0.121 Uiso 0.647(7) 1 calc PR A 1
C4A C 0.5362(6) 1.1160(10) 0.6536(6) 0.061(4) Uani 0.353(7) 1 d PU A 2
H4A1 H 0.5089 1.1708 0.6721 0.091 Uiso 0.353(7) 1 calc PR A 2
H4A2 H 0.5764 1.1418 0.6279 0.091 Uiso 0.353(7) 1 calc PR A 2
H4A3 H 0.5592 1.0745 0.6840 0.091 Uiso 0.353(7) 1 calc PR A 2
C5 C 0.5658(4) 1.0053(6) 0.5824(4) 0.069(2) Uani 0.647(7) 1 d PU A 1
H5A H 0.5984 1.0639 0.5809 0.104 Uiso 0.647(7) 1 calc PR A 1
H5B H 0.5622 0.9763 0.5431 0.104 Uiso 0.647(7) 1 calc PR A 1
H5C H 0.5882 0.9574 0.6096 0.104 Uiso 0.647(7) 1 calc PR A 1
C5A C 0.5244(10) 0.9460(12) 0.5777(7) 0.085(5) Uani 0.353(7) 1 d PU A 2
H5A1 H 0.5548 0.9729 0.5453 0.128 Uiso 0.353(7) 1 calc PR A 2
H5A2 H 0.4913 0.8933 0.5629 0.128 Uiso 0.353(7) 1 calc PR A 2
H5A3 H 0.5588 0.9195 0.6079 0.128 Uiso 0.353(7) 1 calc PR A 2
C6 C 0.4205(4) 0.9140(4) 0.6263(2) 0.0443(16) Uani 0.647(7) 1 d PU A 1
H6A H 0.4472 0.8836 0.6595 0.066 Uiso 0.647(7) 1 calc PR A 1
H6B H 0.4245 0.8713 0.5917 0.066 Uiso 0.647(7) 1 calc PR A 1
H6C H 0.3664 0.9233 0.6363 0.066 Uiso 0.647(7) 1 calc PR A 1
C6A C 0.3942(7) 0.9902(12) 0.6568(6) 0.081(5) Uani 0.353(7) 1 d PU A 2
H6A1 H 0.4188 0.9541 0.6890 0.122 Uiso 0.353(7) 1 calc PR A 2
H6A2 H 0.3613 0.9454 0.6344 0.122 Uiso 0.353(7) 1 calc PR A 2
H6A3 H 0.3630 1.0436 0.6731 0.122 Uiso 0.353(7) 1 calc PR A 2
C7 C 0.3721(3) 1.3367(3) 0.5202(2) 0.0665(12) Uani 1 1 d . A .
H7A H 0.4019 1.3323 0.4838 0.100 Uiso 1 1 calc R . .
H7B H 0.3728 1.4046 0.5345 0.100 Uiso 1 1 calc R . .
H7C H 0.3192 1.3166 0.5126 0.100 Uiso 1 1 calc R . .
C8 C 0.3609(2) 1.2859(3) 0.64511(19) 0.0595(11) Uani 1 1 d . A .
H8A H 0.3084 1.2609 0.6419 0.089 Uiso 1 1 calc R . .
H8B H 0.3597 1.3574 0.6498 0.089 Uiso 1 1 calc R . .
H8C H 0.3859 1.2561 0.6793 0.089 Uiso 1 1 calc R . .
C9 C 0.5151(3) 1.3062(4) 0.5866(3) 0.096(2) Uani 1 1 d . A .
H9A H 0.5423 1.2697 0.6173 0.144 Uiso 1 1 calc R . .
H9B H 0.5115 1.3756 0.5979 0.144 Uiso 1 1 calc R . .
H9C H 0.5432 1.3006 0.5495 0.144 Uiso 1 1 calc R . .
C10 C 0.39724(16) 0.3763(2) 0.29475(13) 0.0259(6) Uani 1 1 d . B .
C11 C 0.25772(19) 0.4858(2) 0.26384(16) 0.0433(8) Uani 1 1 d . . .
H11A H 0.2854 0.5242 0.2342 0.065 Uiso 1 1 calc R C .
H11B H 0.2168 0.5261 0.2809 0.065 Uiso 1 1 calc R . .
H11C H 0.2354 0.4274 0.2454 0.065 Uiso 1 1 calc R . .
C12 C 0.2596(2) 0.3828(2) 0.37118(15) 0.0413(8) Uani 1 1 d . . .
H12A H 0.2373 0.3264 0.3506 0.062 Uiso 1 1 calc R C .
H12B H 0.2186 0.4272 0.3838 0.062 Uiso 1 1 calc R . .
H12C H 0.2881 0.3598 0.4056 0.062 Uiso 1 1 calc R . .
C13 C 0.4906(11) 0.5356(10) 0.2332(8) 0.051(4) Uani 0.51(3) 1 d PU B 1
H13A H 0.4548 0.5867 0.2460 0.077 Uiso 0.51(3) 1 calc PR B 1
H13B H 0.4764 0.5129 0.1938 0.077 Uiso 0.51(3) 1 calc PR B 1
H13C H 0.5427 0.5626 0.2322 0.077 Uiso 0.51(3) 1 calc PR B 1
C14 C 0.5333(8) 0.4777(12) 0.3583(8) 0.042(3) Uani 0.51(3) 1 d PU B 1
H14A H 0.5887 0.4868 0.3536 0.064 Uiso 0.51(3) 1 calc PR B 1
H14B H 0.5236 0.4259 0.3872 0.064 Uiso 0.51(3) 1 calc PR B 1
H14C H 0.5102 0.5393 0.3718 0.064 Uiso 0.51(3) 1 calc PR B 1
C15 C 0.5649(11) 0.3399(12) 0.2528(10) 0.054(4) Uani 0.51(3) 1 d PU B 1
H15A H 0.5504 0.3167 0.2136 0.080 Uiso 0.51(3) 1 calc PR B 1
H15B H 0.5662 0.2842 0.2801 0.080 Uiso 0.51(3) 1 calc PR B 1
H15C H 0.6156 0.3706 0.2511 0.080 Uiso 0.51(3) 1 calc PR B 1
C13A C 0.4635(10) 0.5545(13) 0.2213(8) 0.053(3) Uani 0.49(3) 1 d PU B 2
H13D H 0.5089 0.5962 0.2171 0.079 Uiso 0.49(3) 1 calc PR B 2
H13E H 0.4207 0.5939 0.2362 0.079 Uiso 0.49(3) 1 calc PR B 2
H13F H 0.4499 0.5266 0.1830 0.079 Uiso 0.49(3) 1 calc PR B 2
C14A C 0.5378(8) 0.5058(13) 0.3372(8) 0.041(3) Uani 0.49(3) 1 d PU B 2
H14D H 0.5768 0.5476 0.3190 0.062 Uiso 0.49(3) 1 calc PR B 2
H14E H 0.5625 0.4592 0.3641 0.062 Uiso 0.49(3) 1 calc PR B 2
H14F H 0.5016 0.5467 0.3592 0.062 Uiso 0.49(3) 1 calc PR B 2
C15A C 0.5587(10) 0.3748(17) 0.2405(12) 0.065(6) Uani 0.49(3) 1 d PU B 2
H15D H 0.5383 0.3569 0.2018 0.098 Uiso 0.49(3) 1 calc PR B 2
H15E H 0.5734 0.3152 0.2618 0.098 Uiso 0.49(3) 1 calc PR B 2
H15F H 0.6038 0.4170 0.2355 0.098 Uiso 0.49(3) 1 calc PR B 2
C16 C 0.4449(2) 0.1601(3) 0.26997(19) 0.0611(11) Uani 1 1 d . B .
H16A H 0.4960 0.1752 0.2546 0.092 Uiso 1 1 calc R . .
H16B H 0.4255 0.1002 0.2513 0.092 Uiso 1 1 calc R . .
H16C H 0.4479 0.1502 0.3126 0.092 Uiso 1 1 calc R . .
C17 C 0.2812(2) 0.2080(3) 0.26728(18) 0.0530(10) Uani 1 1 d . B .
H17A H 0.2781 0.1858 0.3082 0.079 Uiso 1 1 calc R . .
H17B H 0.2742 0.1517 0.2409 0.079 Uiso 1 1 calc R . .
H17C H 0.2410 0.2567 0.2598 0.079 Uiso 1 1 calc R . .
C18 C 0.3804(2) 0.2834(3) 0.17147(16) 0.0505(9) Uani 1 1 d . B .
H18A H 0.3439 0.3349 0.1604 0.076 Uiso 1 1 calc R . .
H18B H 0.3665 0.2218 0.1519 0.076 Uiso 1 1 calc R . .
H18C H 0.4321 0.3030 0.1594 0.076 Uiso 1 1 calc R . .
C19 C 0.2599(3) 0.9180(3) 0.32286(19) 0.0591(11) Uani 1 1 d U C .
H19A H 0.2956 0.9742 0.3264 0.071 Uiso 1 1 calc R . .
H19B H 0.2208 0.9233 0.3542 0.071 Uiso 1 1 calc R . .
C20 C 0.2230(4) 0.9180(4) 0.2644(2) 0.0930(18) Uani 1 1 d U . .
H20A H 0.1700 0.8926 0.2668 0.112 Uiso 1 1 calc R C .
H20B H 0.2218 0.9851 0.2476 0.112 Uiso 1 1 calc R . .
C21 C 0.2700(4) 0.8546(4) 0.2297(2) 0.105(2) Uani 1 1 d U C .
H21A H 0.3079 0.8936 0.2073 0.126 Uiso 1 1 calc R . .
H21B H 0.2380 0.8173 0.2015 0.126 Uiso 1 1 calc R . .
C22 C 0.3099(3) 0.7858(3) 0.27057(18) 0.0676(13) Uani 1 1 d U C .
H22A H 0.2867 0.7195 0.2685 0.081 Uiso 1 1 calc R . .
H22B H 0.3649 0.7805 0.2602 0.081 Uiso 1 1 calc R . .
C23 C 0.4749(3) 0.9156(3) 0.3489(2) 0.0701(14) Uani 1 1 d U . .
H23A H 0.4472 0.9599 0.3761 0.084 Uiso 1 1 calc R . .
H23B H 0.4538 0.9241 0.3088 0.084 Uiso 1 1 calc R . .
C24 C 0.5557(3) 0.9357(4) 0.3497(4) 0.112(2) Uani 1 1 d U . .
H24A H 0.5705 0.9655 0.3877 0.135 Uiso 1 1 calc R . .
H24B H 0.5691 0.9821 0.3178 0.135 Uiso 1 1 calc R . .
C25 C 0.5963(3) 0.8405(4) 0.3411(3) 0.105(2) Uani 1 1 d U . .
H25A H 0.6344 0.8293 0.3726 0.126 Uiso 1 1 calc R . .
H25B H 0.6226 0.8386 0.3026 0.126 Uiso 1 1 calc R . .
C26 C 0.5328(3) 0.7649(3) 0.3438(3) 0.0698(14) Uani 1 1 d U . .
H26A H 0.5212 0.7392 0.3041 0.084 Uiso 1 1 calc R . .
H26B H 0.5475 0.7094 0.3695 0.084 Uiso 1 1 calc R . .
C27 C 0.5399(3) 0.7433(3) 0.5025(2) 0.0580(11) Uani 1 1 d U . .
H27A H 0.5305 0.7697 0.5424 0.070 Uiso 1 1 calc R . .
H27B H 0.5503 0.7988 0.4755 0.070 Uiso 1 1 calc R . .
C28 C 0.6061(2) 0.6716(3) 0.5028(2) 0.0572(10) Uani 1 1 d U . .
H28A H 0.6346 0.6745 0.4653 0.069 Uiso 1 1 calc R . .
H28B H 0.6418 0.6865 0.5354 0.069 Uiso 1 1 calc R . .
C29 C 0.5706(2) 0.5733(3) 0.5110(3) 0.0710(13) Uani 1 1 d U . .
H29A H 0.5858 0.5446 0.5492 0.085 Uiso 1 1 calc R . .
H29B H 0.5864 0.5280 0.4792 0.085 Uiso 1 1 calc R . .
C30 C 0.4862(2) 0.5908(3) 0.5090(2) 0.0536(10) Uani 1 1 d U . .
H30A H 0.4606 0.5396 0.4852 0.064 Uiso 1 1 calc R . .
H30B H 0.4644 0.5896 0.5492 0.064 Uiso 1 1 calc R . .
C31 C 0.3182(3) 0.6917(3) 0.58169(17) 0.0582(11) Uani 1 1 d U . .
H31A H 0.2852 0.7483 0.5917 0.070 Uiso 1 1 calc R . .
H31B H 0.3724 0.7104 0.5879 0.070 Uiso 1 1 calc R . .
C32 C 0.2981(4) 0.6054(4) 0.6174(2) 0.102(2) Uani 1 1 d U . .
H32A H 0.3429 0.5615 0.6221 0.122 Uiso 1 1 calc R . .
H32B H 0.2802 0.6259 0.6568 0.122 Uiso 1 1 calc R . .
C33 C 0.2370(3) 0.5557(3) 0.58555(17) 0.0605(11) Uani 1 1 d U . .
H33A H 0.1862 0.5800 0.5982 0.073 Uiso 1 1 calc R . .
H33B H 0.2393 0.4838 0.5920 0.073 Uiso 1 1 calc R . .
C34 C 0.2516(2) 0.5804(2) 0.52220(17) 0.0466(9) Uani 1 1 d U . .
H34A H 0.2731 0.5229 0.5013 0.056 Uiso 1 1 calc R . .
H34B H 0.2034 0.6001 0.5026 0.056 Uiso 1 1 calc R . .
C35 C 0.1643(2) 0.8215(3) 0.48018(19) 0.0562(11) Uani 0.527(7) 1 d PU C 1
H35A H 0.1856 0.8879 0.4868 0.067 Uiso 0.527(7) 1 calc PR C 1
H35B H 0.1649 0.7846 0.5177 0.067 Uiso 0.527(7) 1 calc PR C 1
C36 C 0.0772(5) 0.8269(7) 0.4523(5) 0.045(2) Uani 0.527(7) 1 d PU C 1
H36A H 0.0382 0.8338 0.4836 0.054 Uiso 0.527(7) 1 calc PR C 1
H36B H 0.0723 0.8825 0.4245 0.054 Uiso 0.527(7) 1 calc PR C 1
C37 C 0.0696(4) 0.7301(7) 0.4212(4) 0.0453(19) Uani 0.527(7) 1 d PU C 1
H37A H 0.0301 0.7318 0.3900 0.054 Uiso 0.527(7) 1 calc PR C 1
H37B H 0.0589 0.6754 0.4487 0.054 Uiso 0.527(7) 1 calc PR C 1
C38 C 0.1505(2) 0.7252(3) 0.3962(2) 0.0567(11) Uani 0.527(7) 1 d PU C 1
H38A H 0.1645 0.6556 0.3895 0.068 Uiso 0.527(7) 1 calc PR C 1
H38B H 0.1515 0.7592 0.3578 0.068 Uiso 0.527(7) 1 calc PR C 1
C35A C 0.1643(2) 0.8215(3) 0.48018(19) 0.0562(11) Uani 0.473(7) 1 d PU C 2
H35C H 0.1484 0.7743 0.5110 0.067 Uiso 0.473(7) 1 calc PR C 2
H35D H 0.1983 0.8709 0.4986 0.067 Uiso 0.473(7) 1 calc PR C 2
C36A C 0.1037(7) 0.8653(9) 0.4587(5) 0.061(3) Uani 0.473(7) 1 d PU C 2
H36C H 0.1159 0.9318 0.4439 0.073 Uiso 0.473(7) 1 calc PR C 2
H36D H 0.0620 0.8697 0.4881 0.073 Uiso 0.473(7) 1 calc PR C 2
C37A C 0.0832(5) 0.7945(9) 0.4086(5) 0.057(2) Uani 0.473(7) 1 d PU C 2
H37C H 0.0374 0.7556 0.4195 0.068 Uiso 0.473(7) 1 calc PR C 2
H37D H 0.0710 0.8325 0.3727 0.068 Uiso 0.473(7) 1 calc PR C 2
C38A C 0.1505(2) 0.7252(3) 0.3962(2) 0.0567(11) Uani 0.473(7) 1 d PU C 2
H38C H 0.1388 0.6566 0.4075 0.068 Uiso 0.473(7) 1 calc PR C 2
H38D H 0.1667 0.7275 0.3545 0.068 Uiso 0.473(7) 1 calc PR C 2

loop_
_atom_site_aniso_label
_atom_site_aniso_U_11
_atom_site_aniso_U_22
_atom_site_aniso_U_33
_atom_site_aniso_U_23
_atom_site_aniso_U_13
_atom_site_aniso_U_12
Sr 0.02799(11) 0.02014(10) 0.02712(11) -0.00069(11) 0.00356(14) 0.00035(12)
P1 0.0272(4) 0.0218(4) 0.0389(4) -0.0049(3) -0.0054(4) 0.0020(3)
P2 0.0227(3) 0.0216(3) 0.0260(4) -0.0006(3) -0.0004(3) 0.0028(3)
Si1 0.0431(5) 0.0448(6) 0.0344(5) 0.0011(4) -0.0077(4) -0.0027(4)
Si2 0.0336(5) 0.0344(5) 0.0630(7) -0.0235(5) -0.0007(5) -0.0008(4)
Si3 0.0266(5) 0.0564(6) 0.0625(7) -0.0265(5) 0.0119(5) -0.0088(4)
Si4 0.0408(5) 0.0240(4) 0.0310(5) -0.0036(4) 0.0074(4) 0.0006(4)
O1 0.0395(13) 0.0343(13) 0.0536(16) 0.0020(11) 0.0187(12) 0.0014(10)
O2 0.0374(13) 0.0319(13) 0.0662(17) 0.0108(12) -0.0150(12) -0.0031(10)
O3 0.0547(14) 0.0392(13) 0.0300(12) 0.0039(10) 0.0069(11) -0.0056(11)
O4 0.0323(11) 0.0416(13) 0.0504(16) -0.0045(12) 0.0124(12) 0.0048(9)
O5 0.0538(14) 0.0379(13) 0.0343(13) 0.0027(11) 0.0000(12) 0.0066(11)
B1 0.042(2) 0.0239(19) 0.032(2) -0.0030(15) 0.0022(18) 0.0003(16)
B2 0.0309(19) 0.0255(19) 0.035(2) -0.0052(16) -0.0006(17) 0.0039(16)
C1 0.0347(17) 0.0336(18) 0.0394(18) -0.0152(15) -0.0073(15) 0.0074(14)
C2 0.076(3) 0.0274(16) 0.043(2) 0.0025(15) -0.0172(19) -0.0059(15)
C3 0.0339(19) 0.046(2) 0.094(3) -0.025(2) -0.007(2) 0.0000(16)
C4 0.142(8) 0.057(4) 0.043(4) -0.006(3) -0.047(5) 0.008(5)
C4A 0.038(6) 0.099(10) 0.046(7) 0.015(7) -0.014(5) 0.013(6)
C5 0.034(3) 0.068(5) 0.106(6) 0.043(5) 0.008(4) 0.011(3)
C5A 0.087(12) 0.089(12) 0.080(10) 0.026(9) -0.007(9) 0.054(9)
C6 0.056(4) 0.039(3) 0.037(3) 0.015(3) 0.001(3) -0.003(3)
C6A 0.071(9) 0.120(13) 0.053(8) 0.055(9) -0.006(7) -0.017(9)
C7 0.092(3) 0.0271(19) 0.080(3) -0.0075(19) 0.006(3) 0.000(2)
C8 0.062(3) 0.054(2) 0.062(3) -0.025(2) 0.001(2) 0.004(2)
C9 0.053(3) 0.087(4) 0.148(5) -0.079(4) 0.017(3) -0.029(3)
C10 0.0259(15) 0.0225(14) 0.0295(16) -0.0030(12) -0.0009(13) 0.0043(12)
C11 0.0377(18) 0.047(2) 0.045(2) -0.0014(17) -0.0134(16) 0.0118(16)
C12 0.0411(19) 0.0380(19) 0.045(2) -0.0079(16) 0.0157(16) -0.0049(15)
C13 0.056(9) 0.028(5) 0.070(8) 0.005(5) 0.008(6) -0.013(5)
C14 0.028(5) 0.046(7) 0.052(9) -0.011(5) -0.012(5) 0.001(4)
C15 0.033(5) 0.034(7) 0.094(9) -0.027(6) 0.022(6) 0.006(6)
C13A 0.040(7) 0.062(8) 0.056(7) 0.018(6) 0.010(6) -0.003(6)
C14A 0.038(5) 0.047(8) 0.040(8) -0.006(5) 0.004(5) 0.010(5)
C15A 0.021(5) 0.058(11) 0.117(14) -0.056(11) -0.003(6) 0.007(7)
C16 0.081(3) 0.035(2) 0.067(3) 0.0039(19) 0.031(2) 0.0257(19)
C17 0.063(2) 0.0381(19) 0.058(3) -0.0114(18) 0.014(2) -0.0114(18)
C18 0.058(2) 0.060(2) 0.0336(19) -0.0136(17) 0.0025(18) -0.0081(19)
C19 0.087(3) 0.036(2) 0.054(2) 0.0026(19) -0.017(2) 0.008(2)
C20 0.141(5) 0.065(3) 0.073(3) -0.001(3) -0.043(3) 0.031(3)
C21 0.162(6) 0.116(5) 0.036(3) 0.004(3) -0.016(3) 0.052(4)
C22 0.106(4) 0.059(2) 0.037(2) 0.0022(19) 0.008(2) 0.022(3)
C23 0.085(3) 0.038(2) 0.088(3) 0.016(2) 0.051(3) 0.003(2)
C24 0.099(4) 0.045(3) 0.193(7) -0.013(4) 0.022(4) -0.030(3)
C25 0.062(3) 0.088(4) 0.164(6) 0.017(4) 0.051(4) -0.007(3)
C26 0.066(3) 0.046(2) 0.097(4) -0.012(2) 0.037(3) 0.004(2)
C27 0.055(2) 0.048(2) 0.070(3) 0.009(2) -0.014(2) -0.0127(18)
C28 0.0347(19) 0.072(3) 0.064(3) 0.004(2) 0.0013(19) -0.0028(18)
C29 0.056(2) 0.050(2) 0.107(4) 0.003(2) -0.032(3) 0.0126(19)
C30 0.049(2) 0.038(2) 0.074(3) 0.020(2) -0.018(2) -0.0045(16)
C31 0.083(3) 0.057(3) 0.035(2) 0.0025(18) 0.002(2) -0.020(2)
C32 0.154(5) 0.108(4) 0.044(3) 0.028(3) -0.009(3) -0.061(4)
C33 0.079(3) 0.056(3) 0.047(2) 0.0081(19) 0.014(2) -0.018(2)
C34 0.064(2) 0.0303(17) 0.046(2) 0.0065(16) 0.0047(19) -0.0122(17)
C35 0.039(2) 0.053(2) 0.076(3) -0.019(2) 0.0254(19) -0.0055(17)
C36 0.027(4) 0.059(6) 0.049(5) -0.003(4) 0.011(4) 0.008(4)
C37 0.025(3) 0.066(5) 0.044(4) -0.006(4) 0.000(3) 0.007(3)
C38 0.0309(18) 0.065(3) 0.075(3) -0.005(2) 0.0042(19) 0.0061(17)
C35A 0.039(2) 0.053(2) 0.076(3) -0.019(2) 0.0254(19) -0.0055(17)
C36A 0.054(7) 0.071(7) 0.058(6) -0.009(5) 0.014(5) 0.009(5)
C37A 0.030(4) 0.062(6) 0.078(7) -0.002(5) -0.004(4) 0.007(4)
C38A 0.0309(18) 0.065(3) 0.075(3) -0.005(2) 0.0042(19) 0.0061(17)

loop_
_atom_type_symbol
_atom_type_description
_atom_type_scat_dispersion_real
_atom_type_scat_dispersion_imag
_atom_type_scat_source
C C 0.0033 0.0016 'International Tables Vol C Tables 4.2.6.8 and 6.1.1.4'
H H 0.0000 0.0000 'International Tables Vol C Tables 4.2.6.8 and 6.1.1.4'
B B 0.0013 0.0007 'International Tables Vol C Tables 4.2.6.8 and 6.1.1.4'
Si Si 0.0817 0.0704 'International Tables Vol C Tables 4.2.6.8 and 6.1.1.4'
P P 0.1023 0.0942 'International Tables Vol C Tables 4.2.6.8 and 6.1.1.4'
Sr Sr -1.5307 3.2498 'International Tables Vol C Tables 4.2.6.8 and 6.1.1.4'
O O 0.0106 0.0060 'International Tables Vol C Tables 4.2.6.8 and 6.1.1.4'

loop_
_geom_angle_atom_site_label_1
_geom_angle_atom_site_label_2
_geom_angle_atom_site_label_3
_geom_angle
_geom_angle_site_symmetry_1
_geom_angle_site_symmetry_3
_geom_angle_publ_flag
O1 Sr O2 74.69(7) . . ?
O1 Sr O3 147.71(8) . . ?
O1 Sr O4 139.91(8) . . ?
O1 Sr O5 71.31(8) . . ?
O1 Sr B1 84.89(10) . . ?
O1 Sr H1A 84.8(6) . . ?
O1 Sr H1B 69.7(8) . . ?
O1 Sr H1C 103.5(8) . . ?
O1 Sr B2 94.37(10) . . ?
O1 Sr H2D 109.3(6) . . ?
O1 Sr H2E 98.2(6) . . ?
O1 Sr H2F 73.7(7) . . ?
O2 Sr O3 73.33(8) . . ?
O2 Sr O4 144.32(8) . . ?
O2 Sr O5 144.83(8) . . ?
O2 Sr B1 91.91(10) . . ?
O2 Sr H1A 113.1(6) . . ?
O2 Sr H1B 76.3(8) . . ?
O2 Sr H1C 87.1(7) . . ?
O2 Sr B2 89.34(9) . . ?
O2 Sr H2D 109.1(6) . . ?
O2 Sr H2E 70.9(6) . . ?
O2 Sr H2F 88.0(6) . . ?
O3 Sr O4 71.27(8) . . ?
O3 Sr O5 140.97(7) . . ?
O3 Sr B1 91.80(10) . . ?
O3 Sr H1A 103.7(6) . . ?
O3 Sr H1B 98.3(7) . . ?
O3 Sr H1C 70.6(8) . . ?
O3 Sr B2 89.62(10) . . ?
O3 Sr H2D 85.5(6) . . ?
O3 Sr H2E 75.5(6) . . ?
O3 Sr H2F 109.3(7) . . ?
O4 Sr O5 70.81(8) . . ?
O4 Sr B1 84.97(10) . . ?
O4 Sr H1A 71.9(6) . . ?
O4 Sr H1B 104.5(8) . . ?
O4 Sr H1C 77.3(7) . . ?
O4 Sr B2 94.66(9) . . ?
O4 Sr H2D 72.5(7) . . ?
O4 Sr H2E 103.8(6) . . ?
O4 Sr H2F 107.6(7) . . ?
O5 Sr B1 93.80(10) . . ?
O5 Sr H1A 72.7(6) . . ?
O5 Sr H1B 99.7(7) . . ?
O5 Sr H1C 109.3(8) . . ?
O5 Sr B2 84.54(10) . . ?
O5 Sr H2D 74.7(6) . . ?
O5 Sr H2E 105.1(6) . . ?
O5 Sr H2F 74.2(6) . . ?
B1 Sr H1A 22.2(6) . . ?
B1 Sr H1B 19.6(8) . . ?
B1 Sr H1C 21.3(8) . . ?
B1 Sr B2 178.32(13) . . ?
B1 Sr H2D 157.0(7) . . ?
B1 Sr H2E 160.8(6) . . ?
B1 Sr H2F 157.8(7) . . ?
H1A Sr H1B 37.1(9) . . ?
H1A Sr H1C 37.4(10) . . ?
H1A Sr B2 156.3(6) . . ?
H1A Sr H2D 137.8(9) . . ?
H1A Sr H2E 175.7(9) . . ?
H1A Sr H2F 144.8(9) . . ?
H1B Sr H1C 34.0(10) . . ?
H1B Sr B2 160.7(8) . . ?
H1B Sr H2D 174.2(10) . . ?
H1B Sr H2E 147.0(10) . . ?
H1B Sr H2F 142.8(10) . . ?
H1C Sr B2 160.1(8) . . ?
H1C Sr H2D 146.2(10) . . ?
H1C Sr H2E 143.6(10) . . ?
H1C Sr H2F 174.9(10) . . ?
B2 Sr H2D 22.4(6) . . ?
B2 Sr H2E 20.8(6) . . ?
B2 Sr H2F 21.1(7) . . ?
H2D Sr H2E 38.2(8) . . ?
H2D Sr H2F 37.7(9) . . ?
H2E Sr H2F 34.7(9) . . ?
B1 P1 C1 120.78(17) . . ?
B1 P1 C2 102.28(16) . . ?
B1 P1 C3 104.50(17) . . ?
C1 P1 C2 112.64(17) . . ?
C1 P1 C3 112.57(17) . . ?
C2 P1 C3 102.0(2) . . ?
B2 P2 C10 120.49(15) . . ?
B2 P2 C11 105.13(16) . . ?
B2 P2 C12 102.55(16) . . ?
C10 P2 C11 111.83(15) . . ?
C10 P2 C12 113.79(15) . . ?
C11 P2 C12 100.83(17) . . ?
C1 Si1 C4 116.1(2) . . ?
C1 Si1 C4A 108.7(4) . . ?
C1 Si1 C5 114.0(3) . . ?
C1 Si1 C5A 118.1(5) . . ?
C1 Si1 C6 117.6(2) . . ?
C1 Si1 C6A 105.3(4) . . ?
C4 Si1 C4A 39.6(4) . . ?
C4 Si1 C5 105.2(4) . . ?
C4 Si1 C5A 122.7(5) . . ?
C4 Si1 C6 99.3(3) . . ?
C4 Si1 C6A 69.9(6) . . ?
C4A Si1 C5 73.9(5) . . ?
C4A Si1 C5A 104.2(7) . . ?
C4A Si1 C6 129.7(4) . . ?
C4A Si1 C6A 109.3(6) . . ?
C5 Si1 C5A 34.3(6) . . ?
C5 Si1 C6 102.6(3) . . ?
C5 Si1 C6A 137.2(5) . . ?
C5A Si1 C6 70.9(7) . . ?
C5A Si1 C6A 111.0(8) . . ?
C6 Si1 C6A 41.3(6) . . ?
C1 Si2 C7 115.64(17) . . ?
C1 Si2 C8 114.51(19) . . ?
C1 Si2 C9 113.01(19) . . ?
C7 Si2 C8 103.0(2) . . ?
C7 Si2 C9 102.7(3) . . ?
C8 Si2 C9 106.7(2) . . ?
C10 Si3 C13 120.1(7) . . ?
C10 Si3 C14 108.7(5) . . ?
C10 Si3 C15 108.5(5) . . ?
C10 Si3 C13A 106.9(5) . . ?
C10 Si3 C14A 122.7(6) . . ?
C10 Si3 C15A 117.4(7) . . ?
C13 Si3 C14 110.3(6) . . ?
C13 Si3 C15 106.7(7) . . ?
C13 Si3 C13A 13.3(7) . . ?
C13 Si3 C14A 92.9(6) . . ?
C13 Si3 C15A 91.3(9) . . ?
C14 Si3 C15 100.7(8) . . ?
C14 Si3 C13A 116.7(7) . . ?
C14 Si3 C14A 17.7(5) . . ?
C14 Si3 C15A 107.6(8) . . ?
C15 Si3 C13A 115.0(7) . . ?
C15 Si3 C14A 103.5(8) . . ?
C15 Si3 C15A 15.4(12) . . ?
C13A Si3 C14A 100.4(7) . . ?
C13A Si3 C15A 99.7(9) . . ?
C14A Si3 C15A 105.8(8) . . ?
C10 Si4 C16 114.69(18) . . ?
C10 Si4 C17 115.20(15) . . ?
C10 Si4 C18 113.51(16) . . ?
C16 Si4 C17 102.04(19) . . ?
C16 Si4 C18 106.38(18) . . ?
C17 Si4 C18 103.72(18) . . ?
Sr O1 C23 123.5(2) . . ?
Sr O1 C26 129.7(2) . . ?
C23 O1 C26 106.7(3) . . ?
Sr O2 C27 127.8(2) . . ?
Sr O2 C30 126.54(19) . . ?
C27 O2 C30 104.7(3) . . ?
Sr O3 C31 126.7(2) . . ?
Sr O3 C34 124.2(2) . . ?
C31 O3 C34 108.5(3) . . ?
Sr O4 C35 126.6(2) . . ?
Sr O4 C38 126.0(2) . . ?
C35 O4 C38 107.3(3) . . ?
Sr O5 C19 125.3(2) . . ?
Sr O5 C22 126.5(2) . . ?
C19 O5 C22 108.2(3) . . ?
Sr B1 P1 165.0(2) . . ?
Sr B1 H1A 66.4(14) . . ?
Sr B1 H1B 73(2) . . ?
Sr B1 H1C 79(2) . . ?
P1 B1 H1A 99.8(14) . . ?
P1 B1 H1B 110(2) . . ?
P1 B1 H1C 113(2) . . ?
H1A B1 H1B 114(3) . . ?
H1A B1 H1C 112(3) . . ?
H1B B1 H1C 109(3) . . ?
Sr B2 P2 170.59(19) . . ?
Sr B2 H2D 64.2(15) . . ?
Sr B2 H2E 74.8(16) . . ?
Sr B2 H2F 71.4(17) . . ?
P2 B2 H2D 106.4(15) . . ?
P2 B2 H2E 110.8(17) . . ?
P2 B2 H2F 112.9(17) . . ?
H2D B2 H2E 113(2) . . ?
H2D B2 H2F 108(2) . . ?
H2E B2 H2F 106(2) . . ?
P1 C1 Si1 120.28(19) . . ?
P1 C1 Si2 121.47(19) . . ?
Si1 C1 Si2 117.13(18) . . ?
P1 C2 H2A 109.5 . . ?
P1 C2 H2B 109.5 . . ?
P1 C2 H2C 109.5 . . ?
H2A C2 H2B 109.5 . . ?
H2A C2 H2C 109.5 . . ?
H2B C2 H2C 109.5 . . ?
P1 C3 H3A 109.5 . . ?
P1 C3 H3B 109.5 . . ?
P1 C3 H3C 109.5 . . ?
H3A C3 H3B 109.5 . . ?
H3A C3 H3C 109.5 . . ?
H3B C3 H3C 109.5 . . ?
Si1 C4 H4A 109.5 . . ?
Si1 C4 H4B 109.5 . . ?
Si1 C4 H4C 109.5 . . ?
Si1 C4A H4A1 109.5 . . ?
Si1 C4A H4A2 109.5 . . ?
Si1 C4A H4A3 109.5 . . ?
H4A1 C4A H4A2 109.5 . . ?
H4A1 C4A H4A3 109.5 . . ?
H4A2 C4A H4A3 109.5 . . ?
Si1 C5 H5A 109.5 . . ?
Si1 C5 H5B 109.5 . . ?
Si1 C5 H5C 109.5 . . ?
Si1 C5A H5A1 109.5 . . ?
Si1 C5A H5A2 109.5 . . ?
Si1 C5A H5A3 109.5 . . ?
H5A1 C5A H5A2 109.5 . . ?
H5A1 C5A H5A3 109.5 . . ?
H5A2 C5A H5A3 109.5 . . ?
Si1 C6 H6A 109.5 . . ?
Si1 C6 H6B 109.5 . . ?
Si1 C6 H6C 109.5 . . ?
Si1 C6A H6A1 109.5 . . ?
Si1 C6A H6A2 109.5 . . ?
Si1 C6A H6A3 109.5 . . ?
H6A1 C6A H6A2 109.5 . . ?
H6A1 C6A H6A3 109.5 . . ?
H6A2 C6A H6A3 109.5 . . ?
Si2 C7 H7A 109.5 . . ?
Si2 C7 H7B 109.5 . . ?
Si2 C7 H7C 109.5 . . ?
H7A C7 H7B 109.5 . . ?
H7A C7 H7C 109.5 . . ?
H7B C7 H7C 109.5 . . ?
Si2 C8 H8A 109.5 . . ?
Si2 C8 H8B 109.5 . . ?
Si2 C8 H8C 109.5 . . ?
H8A C8 H8B 109.5 . . ?
H8A C8 H8C 109.5 . . ?
H8B C8 H8C 109.5 . . ?
Si2 C9 H9A 109.5 . . ?
Si2 C9 H9B 109.5 . . ?
Si2 C9 H9C 109.5 . . ?
H9A C9 H9B 109.5 . . ?
H9A C9 H9C 109.5 . . ?
H9B C9 H9C 109.5 . . ?
P2 C10 Si3 115.72(16) . . ?
P2 C10 Si4 121.48(16) . . ?
Si3 C10 Si4 117.80(16) . . ?
P2 C11 H11A 109.5 . . ?
P2 C11 H11B 109.5 . . ?
P2 C11 H11C 109.5 . . ?
H11A C11 H11B 109.5 . . ?
H11A C11 H11C 109.5 . . ?
H11B C11 H11C 109.5 . . ?
P2 C12 H12A 109.5 . . ?
P2 C12 H12B 109.5 . . ?
P2 C12 H12C 109.5 . . ?
H12A C12 H12B 109.5 . . ?
H12A C12 H12C 109.5 . . ?
H12B C12 H12C 109.5 . . ?
Si3 C13 H13A 109.5 . . ?
Si3 C13 H13B 109.5 . . ?
Si3 C13 H13C 109.5 . . ?
Si3 C14 H14A 109.5 . . ?
Si3 C14 H14B 109.5 . . ?
Si3 C14 H14C 109.5 . . ?
Si3 C15 H15A 109.5 . . ?
Si3 C15 H15B 109.5 . . ?
Si3 C15 H15C 109.5 . . ?
Si3 C13A H13D 109.5 . . ?
Si3 C13A H13E 109.5 . . ?
Si3 C13A H13F 109.5 . . ?
H13D C13A H13E 109.5 . . ?
H13D C13A H13F 109.5 . . ?
H13E C13A H13F 109.5 . . ?
Si3 C14A H14D 109.5 . . ?
Si3 C14A H14E 109.5 . . ?
Si3 C14A H14F 109.5 . . ?
H14D C14A H14E 109.5 . . ?
H14D C14A H14F 109.5 . . ?
H14E C14A H14F 109.5 . . ?
Si3 C15A H15D 109.5 . . ?
Si3 C15A H15E 109.5 . . ?
Si3 C15A H15F 109.5 . . ?
H15D C15A H15E 109.5 . . ?
H15D C15A H15F 109.5 . . ?
H15E C15A H15F 109.5 . . ?
Si4 C16 H16A 109.5 . . ?
Si4 C16 H16B 109.5 . . ?
Si4 C16 H16C 109.5 . . ?
H16A C16 H16B 109.5 . . ?
H16A C16 H16C 109.5 . . ?
H16B C16 H16C 109.5 . . ?
Si4 C17 H17A 109.5 . . ?
Si4 C17 H17B 109.5 . . ?
Si4 C17 H17C 109.5 . . ?
H17A C17 H17B 109.5 . . ?
H17A C17 H17C 109.5 . . ?
H17B C17 H17C 109.5 . . ?
Si4 C18 H18A 109.5 . . ?
Si4 C18 H18B 109.5 . . ?
Si4 C18 H18C 109.5 . . ?
H18A C18 H18B 109.5 . . ?
H18A C18 H18C 109.5 . . ?
H18B C18 H18C 109.5 . . ?
O5 C19 H19A 110.4 . . ?
O5 C19 H19B 110.4 . . ?
O5 C19 C20 106.8(3) . . ?
H19A C19 H19B 108.6 . . ?
H19A C19 C20 110.4 . . ?
H19B C19 C20 110.4 . . ?
C19 C20 H20A 110.9 . . ?
C19 C20 H20B 110.9 . . ?
C19 C20 C21 104.3(4) . . ?
H20A C20 H20B 108.9 . . ?
H20A C20 C21 110.9 . . ?
H20B C20 C21 110.9 . . ?
C20 C21 H21A 110.2 . . ?
C20 C21 H21B 110.2 . . ?
C20 C21 C22 107.7(4) . . ?
H21A C21 H21B 108.5 . . ?
H21A C21 C22 110.2 . . ?
H21B C21 C22 110.2 . . ?
O5 C22 C21 106.3(4) . . ?
O5 C22 H22A 110.5 . . ?
O5 C22 H22B 110.5 . . ?
C21 C22 H22A 110.5 . . ?
C21 C22 H22B 110.5 . . ?
H22A C22 H22B 108.7 . . ?
O1 C23 H23A 110.8 . . ?
O1 C23 H23B 110.8 . . ?
O1 C23 C24 104.9(4) . . ?
H23A C23 H23B 108.8 . . ?
H23A C23 C24 110.8 . . ?
H23B C23 C24 110.8 . . ?
C23 C24 H24A 110.2 . . ?
C23 C24 H24B 110.2 . . ?
C23 C24 C25 107.4(4) . . ?
H24A C24 H24B 108.5 . . ?
H24A C24 C25 110.2 . . ?
H24B C24 C25 110.2 . . ?
C24 C25 H25A 111.0 . . ?
C24 C25 H25B 111.0 . . ?
C24 C25 C26 103.7(4) . . ?
H25A C25 H25B 109.0 . . ?
H25A C25 C26 111.0 . . ?
H25B C25 C26 111.0 . . ?
O1 C26 C25 105.3(3) . . ?
O1 C26 H26A 110.7 . . ?
O1 C26 H26B 110.7 . . ?
C25 C26 H26A 110.7 . . ?
C25 C26 H26B 110.7 . . ?
H26A C26 H26B 108.8 . . ?
O2 C27 H27A 110.8 . . ?
O2 C27 H27B 110.8 . . ?
O2 C27 C28 104.5(3) . . ?
H27A C27 H27B 108.9 . . ?
H27A C27 C28 110.8 . . ?
H27B C27 C28 110.8 . . ?
C27 C28 H28A 110.7 . . ?
C27 C28 H28B 110.7 . . ?
C27 C28 C29 105.3(3) . . ?
H28A C28 H28B 108.8 . . ?
H28A C28 C29 110.7 . . ?
H28B C28 C29 110.7 . . ?
C28 C29 H29A 110.7 . . ?
C28 C29 H29B 110.7 . . ?
C28 C29 C30 105.3(3) . . ?
H29A C29 H29B 108.8 . . ?
H29A C29 C30 110.7 . . ?
H29B C29 C30 110.7 . . ?
O2 C30 C29 106.2(3) . . ?
O2 C30 H30A 110.5 . . ?
O2 C30 H30B 110.5 . . ?
C29 C30 H30A 110.5 . . ?
C29 C30 H30B 110.5 . . ?
H30A C30 H30B 108.7 . . ?
O3 C31 H31A 110.8 . . ?
O3 C31 H31B 110.8 . . ?
O3 C31 C32 104.6(3) . . ?
H31A C31 H31B 108.9 . . ?
H31A C31 C32 110.8 . . ?
H31B C31 C32 110.8 . . ?
C31 C32 H32A 110.6 . . ?
C31 C32 H32B 110.6 . . ?
C31 C32 C33 105.8(4) . . ?
H32A C32 H32B 108.7 . . ?
H32A C32 C33 110.6 . . ?
H32B C32 C33 110.6 . . ?
C32 C33 H33A 110.9 . . ?
C32 C33 H33B 110.9 . . ?
C32 C33 C34 104.4(3) . . ?
H33A C33 H33B 108.9 . . ?
H33A C33 C34 110.9 . . ?
H33B C33 C34 110.9 . . ?
O3 C34 C33 106.5(3) . . ?
O3 C34 H34A 110.4 . . ?
O3 C34 H34B 110.4 . . ?
C33 C34 H34A 110.4 . . ?
C33 C34 H34B 110.4 . . ?
H34A C34 H34B 108.6 . . ?
O4 C35 H35A 111.3 . . ?
O4 C35 H35B 111.3 . . ?
O4 C35 C36 102.2(4) . . ?
H35A C35 H35B 109.2 . . ?
H35A C35 C36 111.3 . . ?
H35B C35 C36 111.3 . . ?
C35 C36 H36A 111.2 . . ?
C35 C36 H36B 111.2 . . ?
C35 C36 C37 102.9(6) . . ?
H36A C36 H36B 109.1 . . ?
H36A C36 C37 111.2 . . ?
H36B C36 C37 111.2 . . ?
C36 C37 H37A 112.2 . . ?
C36 C37 H37B 112.2 . . ?
C36 C37 C38 97.6(6) . . ?
H37A C37 H37B 109.8 . . ?
H37A C37 C38 112.2 . . ?
H37B C37 C38 112.2 . . ?
O4 C38 C37 112.4(4) . . ?
O4 C38 H38A 109.1 . . ?
O4 C38 H38B 109.1 . . ?
C37 C38 H38A 109.1 . . ?
C37 C38 H38B 109.1 . . ?
H38A C38 H38B 107.9 . . ?
H36C C36A H36D 109.5 . . ?
H36C C36A C37A 111.7 . . ?
H36D C36A C37A 111.7 . . ?
C36A C37A H37C 109.6 . . ?
C36A C37A H37D 109.6 . . ?
H37C C37A H37D 108.1 . . ?

loop_
_geom_bond_atom_site_label_1
_geom_bond_atom_site_label_2
_geom_bond_distance
_geom_bond_site_symmetry_2
_geom_bond_publ_flag
Sr O1 2.586(2) . ?
Sr O2 2.620(2) . ?
Sr O3 2.606(2) . ?
Sr O4 2.591(2) . ?
Sr O5 2.652(2) . ?
Sr B1 2.893(4) . ?
Sr H1A 2.65(3) . ?
Sr H1B 2.76(3) . ?
Sr H1C 2.89(4) . ?
Sr B2 2.873(4) . ?
Sr H2D 2.59(3) . ?
Sr H2E 2.79(3) . ?
Sr H2F 2.73(3) . ?
P1 B1 1.935(4) . ?
P1 C1 1.704(3) . ?
P1 C2 1.820(4) . ?
P1 C3 1.826(4) . ?
P2 B2 1.924(4) . ?
P2 C10 1.719(3) . ?
P2 C11 1.831(3) . ?
P2 C12 1.824(3) . ?
Si1 C1 1.819(4) . ?
Si1 C4 1.906(6) . ?
Si1 C4A 1.883(12) . ?
Si1 C5 1.893(6) . ?
Si1 C5A 1.783(13) . ?
Si1 C6 1.947(5) . ?
Si1 C6A 1.810(12) . ?
Si2 C1 1.835(3) . ?
Si2 C7 1.878(4) . ?
Si2 C8 1.867(4) . ?
Si2 C9 1.894(4) . ?
Si3 C10 1.817(3) . ?
Si3 C13 1.706(16) . ?
Si3 C14 2.001(15) . ?
Si3 C15 2.020(17) . ?
Si3 C13A 2.116(19) . ?
Si3 C14A 1.797(15) . ?
Si3 C15A 1.784(19) . ?
Si4 C10 1.809(3) . ?
Si4 C16 1.883(4) . ?
Si4 C17 1.887(4) . ?
Si4 C18 1.886(4) . ?
O1 C23 1.425(4) . ?
O1 C26 1.429(5) . ?
O2 C27 1.433(5) . ?
O2 C30 1.449(4) . ?
O3 C31 1.438(4) . ?
O3 C34 1.447(4) . ?
O4 C35 1.453(4) . ?
O4 C38 1.439(5) . ?
O5 C19 1.451(4) . ?
O5 C22 1.424(5) . ?
B1 H1A 1.09(3) . ?
B1 H1B 0.97(4) . ?
B1 H1C 1.07(4) . ?
B2 H2D 1.10(3) . ?
B2 H2E 1.02(3) . ?
B2 H2F 1.03(3) . ?
C2 H2A 0.980 . ?
C2 H2B 0.980 . ?
C2 H2C 0.980 . ?
C3 H3A 0.980 . ?
C3 H3B 0.980 . ?
C3 H3C 0.980 . ?
C4 H4A 0.980 . ?
C4 H4B 0.980 . ?
C4 H4C 0.980 . ?
C4A H4A1 0.980 . ?
C4A H4A2 0.980 . ?
C4A H4A3 0.980 . ?
C5 H5A 0.980 . ?
C5 H5B 0.980 . ?
C5 H5C 0.980 . ?
C5A H5A1 0.980 . ?
C5A H5A2 0.980 . ?
C5A H5A3 0.980 . ?
C6 H6A 0.980 . ?
C6 H6B 0.980 . ?
C6 H6C 0.980 . ?
C6A H6A1 0.980 . ?
C6A H6A2 0.980 . ?
C6A H6A3 0.980 . ?
C7 H7A 0.980 . ?
C7 H7B 0.980 . ?
C7 H7C 0.980 . ?
C8 H8A 0.980 . ?
C8 H8B 0.980 . ?
C8 H8C 0.980 . ?
C9 H9A 0.980 . ?
C9 H9B 0.980 . ?
C9 H9C 0.980 . ?
C11 H11A 0.980 . ?
C11 H11B 0.980 . ?
C11 H11C 0.980 . ?
C12 H12A 0.980 . ?
C12 H12B 0.980 . ?
C12 H12C 0.980 . ?
C13 H13A 0.980 . ?
C13 H13B 0.980 . ?
C13 H13C 0.980 . ?
C14 H14A 0.980 . ?
C14 H14B 0.980 . ?
C14 H14C 0.980 . ?
C15 H15A 0.980 . ?
C15 H15B 0.980 . ?
C15 H15C 0.980 . ?
C13A H13D 0.980 . ?
C13A H13E 0.980 . ?
C13A H13F 0.980 . ?
C14A H14D 0.980 . ?
C14A H14E 0.980 . ?
C14A H14F 0.980 . ?
C15A H15D 0.980 . ?
C15A H15E 0.980 . ?
C15A H15F 0.980 . ?
C16 H16A 0.980 . ?
C16 H16B 0.980 . ?
C16 H16C 0.980 . ?
C17 H17A 0.980 . ?
C17 H17B 0.980 . ?
C17 H17C 0.980 . ?
C18 H18A 0.980 . ?
C18 H18B 0.980 . ?
C18 H18C 0.980 . ?
C19 H19A 0.990 . ?
C19 H19B 0.990 . ?
C19 C20 1.479(6) . ?
C20 H20A 0.990 . ?
C20 H20B 0.990 . ?
C20 C21 1.428(7) . ?
C21 H21A 0.990 . ?
C21 H21B 0.990 . ?
C21 C22 1.493(6) . ?
C22 H22A 0.990 . ?
C22 H22B 0.990 . ?
C23 H23A 0.990 . ?
C23 H23B 0.990 . ?
C23 C24 1.437(7) . ?
C24 H24A 0.990 . ?
C24 H24B 0.990 . ?
C24 C25 1.491(7) . ?
C25 H25A 0.990 . ?
C25 H25B 0.990 . ?
C25 C26 1.513(6) . ?
C26 H26A 0.990 . ?
C26 H26B 0.990 . ?
C27 H27A 0.990 . ?
C27 H27B 0.990 . ?
C27 C28 1.512(6) . ?
C28 H28A 0.990 . ?
C28 H28B 0.990 . ?
C28 C29 1.486(6) . ?
C29 H29A 0.990 . ?
C29 H29B 0.990 . ?
C29 C30 1.493(5) . ?
C30 H30A 0.990 . ?
C30 H30B 0.990 . ?
C31 H31A 0.990 . ?
C31 H31B 0.990 . ?
C31 C32 1.470(6) . ?
C32 H32A 0.990 . ?
C32 H32B 0.990 . ?
C32 C33 1.456(6) . ?
C33 H33A 0.990 . ?
C33 H33B 0.990 . ?
C33 C34 1.502(5) . ?
C34 H34A 0.990 . ?
C34 H34B 0.990 . ?
C35 H35A 0.990 . ?
C35 H35B 0.990 . ?
C35 C36 1.648(10) . ?
C36 H36A 0.990 . ?
C36 H36B 0.990 . ?
C36 C37 1.502(12) . ?
C37 H37A 0.990 . ?
C37 H37B 0.990 . ?
C37 C38 1.523(8) . ?
C38 H38A 0.990 . ?
C38 H38B 0.990 . ?
C36A H36C 0.990 . ?
C36A H36D 0.990 . ?
C36A C37A 1.536(15) . ?
C37A H37C 0.990 . ?
C37A H37D 0.990 . ?
